data_2213112
loop_
_publ_author_name
'Britton, Doyle'
'Silva, Saliya A. de'

_publ_section_title
;
 3,3',5,5'-Tetramethylbiphenyl-4,4'-dicarbonitrile
;
_journal_coeditor_code BG2037
_journal_issue 5
_journal_name_full 'Acta Crystallographica Section E'
_journal_page_first o2252
_journal_page_last o2253
_journal_paper_doi 10.1107/S1600536807014353
_journal_volume 63
_journal_year 2007
_chemical_formula_iupac 'C18 H16 N2'
_chemical_formula_moiety 'C18 H16 N2'
_chemical_formula_sum 'C18 H16 N2'
_chemical_formula_weight 260.33
_chemical_name_systematic
;
3,3',5,5'-Tetramethylbiphenyl-4,4'-dicarbonitrile
;
_space_group_IT_number 70
_symmetry_cell_setting orthorhombic
_symmetry_space_group_name_Hall '-F 2uv 2vw'
_symmetry_space_group_name_H-M 'F d d d :2'
_atom_sites_solution_hydrogens geom
_atom_sites_solution_primary direct
_atom_sites_solution_secondary difmap
_audit_creation_method SHELXTL
_cell_angle_alpha 90.00
_cell_angle_beta 90.00
_cell_angle_gamma 90.00
_cell_formula_units_Z 8
_cell_length_a 7.4694(19)
_cell_length_b 16.812(4)
_cell_length_c 22.514(6)
_cell_measurement_reflns_used 3571
_cell_measurement_temperature 174(2)
_cell_measurement_theta_max 27.5
_cell_measurement_theta_min 3.0
_cell_volume 2827.2(12)
_computing_cell_refinement 'SAINT (Bruker, 2003)'
_computing_data_collection 'SMART (Bruker, 2003)'
_computing_data_reduction SAINT
_computing_molecular_graphics SHELXTL
_computing_publication_material SHELXTL
_computing_structure_refinement SHELXTL
_computing_structure_solution 'SHELXTL (Sheldrick, 1997)'
_diffrn_ambient_temperature 174(2)
_diffrn_measured_fraction_theta_full 0.998
_diffrn_measured_fraction_theta_max 0.998
_diffrn_measurement_device_type 'Bruker SMART 1K CCD area-detector'
_diffrn_measurement_method \w
_diffrn_radiation_monochromator graphite
_diffrn_radiation_source 'fine-focus sealed tube'
_diffrn_radiation_type MoK\a
_diffrn_radiation_wavelength 0.71073
_diffrn_reflns_av_R_equivalents 0.033
_diffrn_reflns_av_sigmaI/netI 0.016
_diffrn_reflns_limit_h_max 9
_diffrn_reflns_limit_h_min -9
_diffrn_reflns_limit_k_max 21
_diffrn_reflns_limit_k_min -21
_diffrn_reflns_limit_l_max 28
_diffrn_reflns_limit_l_min -28
_diffrn_reflns_number 7789
_diffrn_reflns_theta_full 27.50
_diffrn_reflns_theta_max 27.50
_diffrn_reflns_theta_min 3.02
_diffrn_standards_decay_% 1
_diffrn_standards_number 0
_exptl_absorpt_coefficient_mu 0.072
_exptl_absorpt_correction_T_max 0.99
_exptl_absorpt_correction_T_min 0.91
_exptl_absorpt_correction_type multi-scan
_exptl_absorpt_process_details '[SADABS (Sheldrick, 2003; Blessing, 1995)]'
_exptl_crystal_colour colourless
_exptl_crystal_density_diffrn 1.223
_exptl_crystal_density_method 'not measured'
_exptl_crystal_description prism
_exptl_crystal_F_000 1104
_exptl_crystal_size_max 0.25
_exptl_crystal_size_mid 0.20
_exptl_crystal_size_min 0.15
_refine_diff_density_max 0.26
_refine_diff_density_min -0.22
_refine_ls_extinction_expression Fc^*^=kFc[1+0.001xFc^2^\l^3^/sin(2\q)]^-1/4^
_refine_ls_extinction_method none
_refine_ls_goodness_of_fit_ref 1.11
_refine_ls_hydrogen_treatment mixed
_refine_ls_matrix_type full
_refine_ls_number_parameters 55
_refine_ls_number_reflns 820
_refine_ls_number_restraints 0
_refine_ls_restrained_S_all 1.11
_refine_ls_R_factor_all 0.052
_refine_ls_R_factor_gt 0.044
_refine_ls_shift/su_max 0.001
_refine_ls_shift/su_mean 0.000
_refine_ls_structure_factor_coef Fsqd
_refine_ls_weighting_details 'calc w = 1/[\s^2^(Fo^2^)+(0.05P)^2^+4.02P], where P=(Fo^2^+2Fc^2^)/3'
_refine_ls_weighting_scheme calc
_refine_ls_wR_factor_gt 0.109
_refine_ls_wR_factor_ref 0.113
_reflns_number_gt 731
_reflns_number_total 820
_reflns_threshold_expression I>2\s(I)
_cod_data_source_file bg2037.cif
_cod_data_source_block I
_cod_original_sg_symbol_H-M 'F d d d'
_cod_database_code 2213112
_cod_database_fobs_code 2213112

loop_
_symmetry_equiv_pos_as_xyz
'x, y, z'
'-x+3/4, -y+3/4, z'
'-x+3/4, y, -z+3/4'
'x, -y+3/4, -z+3/4'
'x, y+1/2, z+1/2'
'-x+3/4, -y+5/4, z+1/2'
'-x+3/4, y+1/2, -z+5/4'
'x, -y+5/4, -z+5/4'
'x+1/2, y, z+1/2'
'-x+5/4, -y+3/4, z+1/2'
'-x+5/4, y, -z+5/4'
'x+1/2, -y+3/4, -z+5/4'
'x+1/2, y+1/2, z'
'-x+5/4, -y+5/4, z'
'-x+5/4, y+1/2, -z+3/4'
'x+1/2, -y+5/4, -z+3/4'
'-x, -y, -z'
'x-3/4, y-3/4, -z'
'x-3/4, -y, z-3/4'
'-x, y-3/4, z-3/4'
'-x, -y+1/2, -z+1/2'
'x-3/4, y-1/4, -z+1/2'
'x-3/4, -y+1/2, z-1/4'
'-x, y-1/4, z-1/4'
'-x+1/2, -y, -z+1/2'
'x-1/4, y-3/4, -z+1/2'
'x-1/4, -y, z-1/4'
'-x+1/2, y-3/4, z-1/4'
'-x+1/2, -y+1/2, -z'
'x-1/4, y-1/4, -z'
'x-1/4, -y+1/2, z-3/4'
'-x+1/2, y-1/4, z-3/4'

loop_
_atom_site_type_symbol
_atom_site_label
_atom_site_fract_x
_atom_site_fract_y
_atom_site_fract_z
_atom_site_U_iso_or_equiv
_atom_site_adp_type
_atom_site_calc_flag
_atom_site_refinement_flags
_atom_site_occupancy
C C1 0.3750 0.3750 0.21881(7) 0.0223(4) Uani d S 1
C C2 0.30358(16) 0.30886(7) 0.24894(5) 0.0226(3) Uani d . 1
C C3 0.30765(16) 0.30979(7) 0.31068(5) 0.0238(3) Uani d . 1
H H3 0.258(2) 0.2640(9) 0.3321(6) 0.028(4) Uiso d . 1
C C4 0.3750 0.3750 0.34197(7) 0.0220(4) Uani d S 1
C C5 0.3750 0.3750 0.15477(8) 0.0258(4) Uani d S 1
C C6 0.22408(19) 0.23974(8) 0.21552(6) 0.0277(3) Uani d . 1
H H6D 0.2266 0.2510 0.1728 0.042 Uiso calc PR 0.170(16)
H H6E 0.1000 0.2316 0.2283 0.042 Uiso calc PR 0.170(16)
H H6F 0.2939 0.1916 0.2237 0.042 Uiso calc PR 0.170(16)
H H6A 0.1870 0.1985 0.2437 0.042 Uiso calc PR 0.830(16)
H H6B 0.3137 0.2179 0.1882 0.042 Uiso calc PR 0.830(16)
H H6C 0.1198 0.2579 0.1929 0.042 Uiso calc PR 0.830(16)
N N7 0.3750 0.3750 0.10388(7) 0.0355(5) Uani d S 1

loop_
_atom_site_aniso_label
_atom_site_aniso_U_11
_atom_site_aniso_U_22
_atom_site_aniso_U_33
_atom_site_aniso_U_12
_atom_site_aniso_U_13
_atom_site_aniso_U_23
C1 0.0233(8) 0.0227(8) 0.0208(8) 0.0027(7) 0.000 0.000
C2 0.0219(6) 0.0218(6) 0.0240(6) 0.0023(5) -0.0003(4) -0.0009(4)
C3 0.0258(7) 0.0216(6) 0.0240(6) -0.0002(5) 0.0011(5) 0.0020(5)
C4 0.0228(8) 0.0225(8) 0.0208(9) 0.0016(7) 0.000 0.000
C5 0.0307(10) 0.0214(8) 0.0252(9) 0.0016(7) 0.000 0.000
C6 0.0317(7) 0.0260(7) 0.0255(6) -0.0031(5) -0.0008(5) -0.0036(5)
N7 0.0505(11) 0.0305(9) 0.0254(8) 0.0036(8) 0.000 0.000

loop_
_atom_type_symbol
_atom_type_description
_atom_type_scat_dispersion_real
_atom_type_scat_dispersion_imag
_atom_type_scat_source
C C 0.0033 0.0016 'International Tables Vol C Tables 4.2.6.8 and 6.1.1.4'
H H 0.0000 0.0000 'International Tables Vol C Tables 4.2.6.8 and 6.1.1.4'
N N 0.0061 0.0033 'International Tables Vol C Tables 4.2.6.8 and 6.1.1.4'

loop_
_geom_angle_atom_site_label_1
_geom_angle_atom_site_label_2
_geom_angle_atom_site_label_3
_geom_angle_site_symmetry_1
_geom_angle_site_symmetry_3
_geom_angle
C2 C1 C2 . 2 122.38(15)
C2 C1 C5 . . 118.81(8)
C3 C2 C1 . . 117.68(12)
C3 C2 C6 . . 121.11(11)
C1 C2 C6 . . 121.21(11)
C2 C3 C4 . . 121.39(12)
C2 C3 H3 . . 118.3(8)
C4 C3 H3 . . 120.3(8)
C3 C4 C3 2 . 119.44(15)
C3 C4 C4 2 3 120.28(8)
N7 C5 C1 . . 180.0
C2 C6 H6D . . 109.5
C2 C6 H6E . . 109.5
H6D C6 H6E . . 109.5
C2 C6 H6F . . 109.5
H6D C6 H6F . . 109.5
H6E C6 H6F . . 109.5
C2 C6 H6A . . 109.5
H6D C6 H6A . . 141.1
H6E C6 H6A . . 56.3
H6F C6 H6A . . 56.3
C2 C6 H6B . . 109.5
H6D C6 H6B . . 56.3
H6E C6 H6B . . 141.1
H6F C6 H6B . . 56.3
H6A C6 H6B . . 109.5
C2 C6 H6C . . 109.5
H6D C6 H6C . . 56.3
H6E C6 H6C . . 56.3
H6F C6 H6C . . 141.1
H6A C6 H6C . . 109.5
H6B C6 H6C . . 109.5

loop_
_geom_bond_atom_site_label_1
_geom_bond_atom_site_label_2
_geom_bond_site_symmetry_2
_geom_bond_distance
C1 C2 . 1.4075(15)
C1 C5 . 1.442(2)
C2 C3 . 1.3905(17)
C2 C6 . 1.5063(17)
C3 C4 . 1.3968(15)
C3 H3 . 0.982(15)
C4 C4 3 1.487(3)
C5 N7 . 1.146(2)
C6 H6D . 0.9800
C6 H6E . 0.9800
C6 H6F . 0.9800
C6 H6A . 0.9800
C6 H6B . 0.9800
C6 H6C . 0.9800

loop_
_geom_torsion_atom_site_label_1
_geom_torsion_atom_site_label_2
_geom_torsion_atom_site_label_3
_geom_torsion_atom_site_label_4
_geom_torsion_site_symmetry_1
_geom_torsion_site_symmetry_4
_geom_torsion
C2 C1 C2 C3 2 . -0.96(8)
C5 C1 C2 C3 . . 179.04(8)
C2 C1 C2 C6 2 . 178.54(13)
C5 C1 C2 C6 . . -1.46(13)
C1 C2 C3 C4 . . 1.96(16)
C6 C2 C3 C4 . . -177.54(10)
C2 C3 C4 C3 . 2 -1.02(8)
C2 C3 C4 C4 . 3 178.98(8)
